data_4069899
loop_
_publ_author_name
'Calvet, Teresa'
'Crespo, Margarita'
'Font-Bardia, Merc\`e'
'G\'omez, Kerman'
'Gonz\'alez, Gabriel'
'Mart\'inez, Manuel'

_publ_section_title
;
 Kinetico-Mechanistic Insight into the Platinum-Mediated C&#x2212;C
 Coupling of Fluorinated Arenes
;
_journal_issue 17
_journal_name_full Organometallics
_journal_page_first 5096
_journal_paper_doi 10.1021/om9004934
_journal_volume 28
_journal_year 2009
_chemical_formula_moiety 'C23 H14 Cl2 F10 N2 Pt'
_chemical_formula_sum 'C23 H14 Cl2 F10 N2 Pt'
_chemical_formula_weight 774.35
_chemical_name_systematic
;
 ?
;
_space_group_IT_number 14
_symmetry_cell_setting monoclinic
_symmetry_space_group_name_Hall '-P 2ybc'
_symmetry_space_group_name_H-M 'P 1 21/c 1'
_atom_sites_solution_hydrogens geom
_atom_sites_solution_primary direct
_atom_sites_solution_secondary difmap
_audit_creation_method SHELXL-97
_cell_angle_alpha 90.00
_cell_angle_beta 95.64(2)
_cell_angle_gamma 90.00
_cell_formula_units_Z 4
_cell_length_a 12.271(5)
_cell_length_b 13.321(3)
_cell_length_c 15.371(5)
_cell_measurement_reflns_used 5938
_cell_measurement_temperature 293(2)
_cell_measurement_theta_max 31
_cell_measurement_theta_min 3
_cell_volume 2500.4(14)
_computing_cell_refinement AUTOMAR
_computing_data_collection MARXDS
_computing_data_reduction MARSCALE
_computing_molecular_graphics 'ORTEP (Brueggermann and Smith, 1990)'
_computing_publication_material 'PLATON (Spek, 1990)'
_computing_structure_refinement 'SHELXL-97 (Sheldrick, 1997)'
_computing_structure_solution 'SHELXS-97 (Sheldrick, 1997)'
_diffrn_ambient_temperature 293(2)
_diffrn_measured_fraction_theta_full 0.954
_diffrn_measured_fraction_theta_max 0.783
_diffrn_measurement_device_type 'MAR345 with image plate detector'
_diffrn_measurement_method 'phi scan'
_diffrn_radiation_monochromator graphite
_diffrn_radiation_source 'fine-focus sealed tube'
_diffrn_radiation_type MoK\a
_diffrn_radiation_wavelength 0.71073
_diffrn_reflns_av_R_equivalents 0.0483
_diffrn_reflns_av_sigmaI/netI 0.0319
_diffrn_reflns_limit_h_max 17
_diffrn_reflns_limit_h_min -17
_diffrn_reflns_limit_k_max 18
_diffrn_reflns_limit_k_min -19
_diffrn_reflns_limit_l_max 23
_diffrn_reflns_limit_l_min -20
_diffrn_reflns_number 25342
_diffrn_reflns_theta_full 25.00
_diffrn_reflns_theta_max 32.28
_diffrn_reflns_theta_min 2.71
_diffrn_standards_number none
_exptl_absorpt_coefficient_mu 5.916
_exptl_absorpt_correction_T_max 0.55
_exptl_absorpt_correction_T_min 0.50
_exptl_absorpt_correction_type empirical
_exptl_absorpt_process_details SADABS
_exptl_crystal_colour colourless
_exptl_crystal_density_diffrn 2.057
_exptl_crystal_density_method 'not measured'
_exptl_crystal_description prism
_exptl_crystal_F_000 1472
_exptl_crystal_size_max 0.2
_exptl_crystal_size_mid 0.1
_exptl_crystal_size_min 0.1
_refine_diff_density_max 1.688
_refine_diff_density_min -1.681
_refine_diff_density_rms 0.131
_refine_ls_extinction_coef 0.0037(3)
_refine_ls_extinction_expression Fc^*^=kFc[1+0.001xFc^2^\l^3^/sin(2\q)]^-1/4^
_refine_ls_extinction_method SHELXL
_refine_ls_goodness_of_fit_ref 1.110
_refine_ls_hydrogen_treatment constr
_refine_ls_matrix_type full
_refine_ls_number_parameters 344
_refine_ls_number_reflns 6954
_refine_ls_number_restraints 2
_refine_ls_restrained_S_all 1.110
_refine_ls_R_factor_all 0.0406
_refine_ls_R_factor_gt 0.0349
_refine_ls_shift/su_max 0.001
_refine_ls_shift/su_mean 0.000
_refine_ls_structure_factor_coef Fsqd
_refine_ls_weighting_details 'calc w=1/[\s^2^(Fo^2^)+(0.0561P)^2^+0.8036P] where P=(Fo^2^+2Fc^2^)/3'
_refine_ls_weighting_scheme calc
_refine_ls_wR_factor_gt 0.0993
_refine_ls_wR_factor_ref 0.1034
_reflns_number_gt 5990
_reflns_number_total 6954
_reflns_threshold_expression >2sigma(I)
_cod_data_source_file om9004934_si_002.cif
_cod_data_source_block mcnm30a
_cod_original_sg_symbol_H-M P21/c
_cod_database_code 4069899

loop_
_symmetry_equiv_pos_as_xyz
'x, y, z'
'-x, y+1/2, -z+1/2'
'-x, -y, -z'
'x, -y-1/2, z-1/2'

loop_
_atom_site_label
_atom_site_type_symbol
_atom_site_fract_x
_atom_site_fract_y
_atom_site_fract_z
_atom_site_U_iso_or_equiv
_atom_site_adp_type
_atom_site_occupancy
_atom_site_symmetry_multiplicity
_atom_site_calc_flag
_atom_site_refinement_flags
Pt Pt 0.152251(11) 0.610914(10) 0.323989(9) 0.05192(8) Uani 1 1 d U
Cl1 Cl 0.55641(12) 0.57651(12) 0.30078(11) 0.0889(4) Uani 1 1 d .
Cl2 Cl 0.25177(14) 0.44855(15) 0.50367(11) 0.1035(5) Uani 1 1 d .
F1 F -0.0410(2) 0.4587(2) 0.36314(19) 0.0764(7) Uani 1 1 d .
F2 F -0.2342(3) 0.4201(3) 0.2762(3) 0.0929(9) Uani 1 1 d .
F3 F -0.2971(3) 0.5124(3) 0.1229(3) 0.1036(11) Uani 1 1 d U
F4 F -0.1616(3) 0.6493(4) 0.0592(3) 0.1109(11) Uani 1 1 d .
F5 F 0.0336(3) 0.6920(3) 0.1447(2) 0.0923(9) Uani 1 1 d .
F6 F 0.1564(3) 0.3723(2) 0.2872(3) 0.0793(8) Uani 1 1 d .
F7 F 0.2644(3) 0.2645(3) 0.1758(3) 0.1079(11) Uani 1 1 d .
F8 F 0.3959(4) 0.3561(4) 0.0677(3) 0.1164(13) Uani 1 1 d .
F9 F 0.4119(3) 0.5621(3) 0.0688(3) 0.1096(11) Uani 1 1 d .
F10 F 0.3050(3) 0.6704(2) 0.1788(2) 0.0818(8) Uani 1 1 d .
N1 N 0.2952(3) 0.6541(3) 0.3934(3) 0.0638(8) Uani 1 1 d U
N2 N 0.0847(3) 0.7137(3) 0.4103(3) 0.0646(8) Uani 1 1 d .
C1 C 0.4872(4) 0.4779(4) 0.3468(3) 0.0684(10) Uani 1 1 d .
C2 C 0.5146(5) 0.3806(4) 0.3286(5) 0.0814(15) Uani 1 1 d .
H2 H 0.5696 0.3665 0.2929 0.098 Uiso 1 1 calc R
C3 C 0.4575(5) 0.3042(5) 0.3652(5) 0.0966(17) Uani 1 1 d .
H3 H 0.4740 0.2378 0.3532 0.116 Uiso 1 1 calc R
C4 C 0.3774(5) 0.3245(5) 0.4188(4) 0.0906(16) Uani 1 1 d .
H4 H 0.3410 0.2723 0.4439 0.109 Uiso 1 1 calc R
C5 C 0.3509(4) 0.4242(4) 0.4353(4) 0.0752(12) Uani 1 1 d .
C6 C 0.4058(3) 0.5042(3) 0.3984(3) 0.0626(9) Uani 1 1 d .
C7 C 0.3848(4) 0.6076(3) 0.4184(4) 0.0681(11) Uani 1 1 d .
H7 H 0.4394 0.6430 0.4517 0.082 Uiso 1 1 calc R
C8 C 0.2793(4) 0.7537(4) 0.4320(4) 0.0828(14) Uani 1 1 d .
H8A H 0.2736 0.8048 0.3868 0.099 Uiso 1 1 calc R
H8B H 0.3407 0.7700 0.4742 0.099 Uiso 1 1 calc R
C9 C 0.1772(5) 0.7491(5) 0.4752(4) 0.0931(16) Uani 1 1 d .
H9A H 0.1602 0.8150 0.4971 0.112 Uiso 1 1 calc R
H9B H 0.1863 0.7031 0.5244 0.112 Uiso 1 1 calc R
C10 C -0.0019(5) 0.6661(5) 0.4606(4) 0.0858(15) Uani 1 1 d .
H10A H 0.0286 0.6089 0.4922 0.129 Uiso 1 1 calc R
H10B H -0.0626 0.6452 0.4205 0.129 Uiso 1 1 calc R
H10C H -0.0266 0.7141 0.5009 0.129 Uiso 1 1 calc R
C11 C 0.0340(5) 0.7993(4) 0.3647(4) 0.0861(14) Uani 1 1 d .
H11A H -0.0238 0.7767 0.3226 0.129 Uiso 1 1 calc R
H11B H 0.0878 0.8348 0.3352 0.129 Uiso 1 1 calc R
H11C H 0.0044 0.8433 0.4059 0.129 Uiso 1 1 calc R
C12 C 0.0071(3) 0.5779(3) 0.2585(3) 0.0582(8) Uani 1 1 d .
C13 C -0.0654(4) 0.5110(3) 0.2870(3) 0.0616(9) Uani 1 1 d .
C14 C -0.1670(4) 0.4878(4) 0.2433(3) 0.0678(10) Uani 1 1 d .
C15 C -0.2017(4) 0.5348(4) 0.1679(4) 0.0751(12) Uani 1 1 d U
C16 C -0.1313(5) 0.6041(4) 0.1366(4) 0.0768(13) Uani 1 1 d .
C17 C -0.0317(4) 0.6226(4) 0.1803(4) 0.0707(11) Uani 1 1 d .
C18 C 0.2260(3) 0.5260(3) 0.2392(3) 0.0545(8) Uani 1 1 d .
C19 C 0.2189(3) 0.4223(4) 0.2337(3) 0.0646(10) Uani 1 1 d .
C20 C 0.2731(5) 0.3663(5) 0.1754(4) 0.0835(15) Uani 1 1 d .
C21 C 0.3406(5) 0.4117(5) 0.1212(4) 0.0881(15) Uani 1 1 d .
C22 C 0.3486(5) 0.5151(4) 0.1238(4) 0.0805(13) Uani 1 1 d .
C23 C 0.2924(4) 0.5689(4) 0.1808(3) 0.0679(10) Uani 1 1 d .

loop_
_atom_site_aniso_label
_atom_site_aniso_U_11
_atom_site_aniso_U_22
_atom_site_aniso_U_33
_atom_site_aniso_U_23
_atom_site_aniso_U_13
_atom_site_aniso_U_12
Pt 0.04807(10) 0.05567(11) 0.05135(11) 0.00073(5) 0.00156(7) 0.00042(5)
Cl1 0.0761(8) 0.0936(8) 0.0977(10) 0.0077(7) 0.0124(7) -0.0039(7)
Cl2 0.0885(9) 0.1270(13) 0.0957(10) 0.0152(9) 0.0131(8) -0.0030(9)
F1 0.0752(16) 0.0807(16) 0.0735(16) 0.0108(13) 0.0085(13) -0.0051(13)
F2 0.0765(19) 0.094(2) 0.109(3) -0.0025(19) 0.0156(18) -0.0144(17)
F3 0.0704(17) 0.122(3) 0.114(3) -0.009(2) -0.0136(17) -0.0070(18)
F4 0.100(3) 0.135(3) 0.094(3) 0.022(2) -0.012(2) -0.001(2)
F5 0.0836(19) 0.112(2) 0.081(2) 0.0238(17) 0.0031(15) -0.0088(17)
F6 0.0704(17) 0.0740(16) 0.092(2) 0.0018(14) 0.0020(15) -0.0062(12)
F7 0.100(2) 0.092(2) 0.131(3) -0.021(2) 0.006(2) 0.0031(19)
F8 0.112(3) 0.128(3) 0.111(3) -0.032(2) 0.019(2) 0.010(3)
F9 0.106(3) 0.128(3) 0.098(3) 0.003(2) 0.027(2) 0.004(2)
F10 0.0832(19) 0.0802(18) 0.084(2) 0.0061(14) 0.0166(15) 0.0031(15)
N1 0.0548(15) 0.066(2) 0.069(2) -0.0073(16) -0.0039(13) -0.0002(14)
N2 0.0619(19) 0.0643(19) 0.067(2) -0.0020(16) 0.0047(16) 0.0011(15)
C1 0.060(2) 0.070(2) 0.074(3) -0.001(2) 0.004(2) -0.0002(19)
C2 0.065(3) 0.085(3) 0.092(4) -0.001(2) 0.003(3) 0.007(2)
C3 0.088(4) 0.092(4) 0.107(5) -0.001(3) -0.006(3) 0.005(3)
C4 0.080(3) 0.087(4) 0.100(4) 0.017(3) -0.011(3) -0.011(3)
C5 0.063(3) 0.086(3) 0.075(3) 0.008(2) -0.001(2) -0.002(2)
C6 0.0508(19) 0.070(2) 0.065(2) 0.0008(19) -0.0051(18) -0.0019(17)
C7 0.060(2) 0.074(3) 0.068(3) -0.0048(18) -0.005(2) -0.0027(18)
C8 0.070(3) 0.076(3) 0.099(4) -0.017(3) -0.004(3) 0.002(2)
C9 0.087(4) 0.098(4) 0.094(4) -0.018(3) 0.004(3) 0.007(3)
C10 0.091(4) 0.090(4) 0.080(4) -0.005(3) 0.024(3) 0.000(3)
C11 0.086(3) 0.074(3) 0.099(4) 0.003(3) 0.009(3) 0.011(2)
C12 0.0521(19) 0.065(2) 0.057(2) 0.0016(17) 0.0023(16) 0.0012(16)
C13 0.059(2) 0.064(2) 0.061(2) 0.0007(17) 0.0059(18) -0.0006(17)
C14 0.060(2) 0.071(2) 0.073(3) 0.000(2) 0.008(2) -0.0019(19)
C15 0.059(2) 0.083(3) 0.082(3) -0.003(2) 0.0014(18) -0.002(2)
C16 0.070(3) 0.088(3) 0.069(3) 0.008(2) -0.008(3) 0.007(2)
C17 0.062(3) 0.086(3) 0.064(3) 0.008(2) 0.005(2) 0.003(2)
C18 0.0509(18) 0.0575(19) 0.054(2) -0.0038(14) 0.0012(16) 0.0014(14)
C19 0.052(2) 0.068(2) 0.072(3) -0.006(2) -0.0047(19) -0.0032(18)
C20 0.073(3) 0.084(3) 0.091(4) -0.019(3) -0.005(3) 0.006(3)
C21 0.077(3) 0.108(4) 0.078(4) -0.018(3) 0.005(3) 0.008(3)
C22 0.076(3) 0.092(3) 0.074(3) -0.006(3) 0.011(3) 0.004(3)
C23 0.065(2) 0.074(3) 0.065(3) -0.001(2) 0.006(2) 0.006(2)

loop_
_atom_type_symbol
_atom_type_description
_atom_type_scat_dispersion_real
_atom_type_scat_dispersion_imag
_atom_type_scat_source
C C 0.0033 0.0016 'International Tables Vol C Tables 4.2.6.8 and 6.1.1.4'
H H 0.0000 0.0000 'International Tables Vol C Tables 4.2.6.8 and 6.1.1.4'
Cl Cl 0.1484 0.1585 'International Tables Vol C Tables 4.2.6.8 and 6.1.1.4'
F F 0.0171 0.0103 'International Tables Vol C Tables 4.2.6.8 and 6.1.1.4'
N N 0.0061 0.0033 'International Tables Vol C Tables 4.2.6.8 and 6.1.1.4'
Pt Pt -1.7033 8.3905 'International Tables Vol C Tables 4.2.6.8 and 6.1.1.4'

loop_
_geom_angle_atom_site_label_1
_geom_angle_atom_site_label_2
_geom_angle_atom_site_label_3
_geom_angle
C12 Pt C18 89.16(17)
C12 Pt N1 175.84(16)
C18 Pt N1 94.53(15)
C12 Pt N2 94.15(17)
C18 Pt N2 173.96(15)
N1 Pt N2 82.01(15)
C7 N1 C8 117.1(4)
C7 N1 Pt 133.2(3)
C8 N1 Pt 108.8(3)
C11 N2 C9 109.5(4)
C11 N2 C10 106.7(4)
C9 N2 C10 108.2(4)
C11 N2 Pt 112.3(3)
C9 N2 Pt 107.4(3)
C10 N2 Pt 112.6(3)
C2 C1 C6 124.1(5)
C2 C1 Cl1 119.2(4)
C6 C1 Cl1 116.7(4)
C1 C2 C3 117.8(6)
C1 C2 H2 121.1
C3 C2 H2 121.1
C4 C3 C2 121.4(6)
C4 C3 H3 119.3
C2 C3 H3 119.3
C3 C4 C5 119.4(6)
C3 C4 H4 120.3
C5 C4 H4 120.3
C4 C5 C6 121.1(5)
C4 C5 Cl2 118.9(5)
C6 C5 Cl2 120.0(4)
C1 C6 C5 116.2(4)
C1 C6 C7 121.4(4)
C5 C6 C7 122.2(5)
N1 C7 C6 124.2(4)
N1 C7 H7 117.9
C6 C7 H7 117.9
N1 C8 C9 107.2(5)
N1 C8 H8A 110.3
C9 C8 H8A 110.3
N1 C8 H8B 110.3
C9 C8 H8B 110.3
H8A C8 H8B 108.5
C8 C9 N2 109.3(5)
C8 C9 H9A 109.8
N2 C9 H9A 109.8
C8 C9 H9B 109.8
N2 C9 H9B 109.8
H9A C9 H9B 108.3
N2 C10 H10A 109.5
N2 C10 H10B 109.5
H10A C10 H10B 109.5
N2 C10 H10C 109.5
H10A C10 H10C 109.5
H10B C10 H10C 109.5
N2 C11 H11A 109.5
N2 C11 H11B 109.5
H11A C11 H11B 109.5
N2 C11 H11C 109.5
H11A C11 H11C 109.5
H11B C11 H11C 109.5
C13 C12 C17 112.4(4)
C13 C12 Pt 124.0(3)
C17 C12 Pt 123.6(4)
C12 C13 F1 120.9(4)
C12 C13 C14 125.0(4)
F1 C13 C14 114.2(4)
C15 C14 F2 118.6(4)
C15 C14 C13 120.2(4)
F2 C14 C13 121.2(4)
F3 C15 C14 121.9(5)
F3 C15 C16 121.0(5)
C14 C15 C16 117.0(5)
F4 C16 C17 120.7(5)
F4 C16 C15 118.5(5)
C17 C16 C15 120.7(5)
C16 C17 F5 117.1(5)
C16 C17 C12 124.6(5)
F5 C17 C12 118.2(4)
C19 C18 C23 114.0(4)
C19 C18 Pt 124.8(3)
C23 C18 Pt 121.2(3)
F6 C19 C20 117.7(5)
F6 C19 C18 119.3(4)
C20 C19 C18 123.0(5)
F7 C20 C21 119.7(5)
F7 C20 C19 119.4(6)
C21 C20 C19 120.8(6)
F8 C21 C20 120.1(6)
F8 C21 C22 122.1(6)
C20 C21 C22 117.9(5)
F9 C22 C23 120.8(5)
F9 C22 C21 119.0(5)
C23 C22 C21 120.1(5)
F10 C23 C22 116.1(4)
F10 C23 C18 119.7(4)
C22 C23 C18 124.2(5)

loop_
_geom_bond_atom_site_label_1
_geom_bond_atom_site_label_2
_geom_bond_distance
Pt C12 2.006(4)
Pt C18 2.007(4)
Pt N1 2.044(4)
Pt N2 2.130(4)
Cl1 C1 1.750(5)
Cl2 C5 1.715(6)
F1 C13 1.370(5)
F2 C14 1.353(6)
F3 C15 1.335(6)
F4 C16 1.352(6)
F5 C17 1.372(6)
F6 C19 1.353(6)
F7 C20 1.360(7)
F8 C21 1.340(7)
F9 C22 1.357(7)
F10 C23 1.362(6)
N1 C7 1.287(6)
N1 C8 1.474(6)
N2 C11 1.447(6)
N2 C9 1.512(7)
N2 C10 1.513(7)
C1 C2 1.375(7)
C1 C6 1.380(7)
C2 C3 1.385(9)
C2 H2 0.9300
C3 C4 1.369(9)
C3 H3 0.9300
C4 C5 1.397(8)
C4 H4 0.9300
C5 C6 1.410(7)
C6 C7 1.440(6)
C7 H7 0.9300
C8 C9 1.476(8)
C8 H8A 0.9700
C8 H8B 0.9700
C9 H9A 0.9700
C9 H9B 0.9700
C10 H10A 0.9600
C10 H10B 0.9600
C10 H10C 0.9600
C11 H11A 0.9600
C11 H11B 0.9600
C11 H11C 0.9600
C12 C13 1.361(6)
C12 C17 1.384(7)
C13 C14 1.392(6)
C14 C15 1.348(7)
C15 C16 1.383(8)
C16 C17 1.358(8)
C18 C19 1.387(6)
C18 C23 1.393(6)
C19 C20 1.385(7)
C20 C21 1.373(10)
C21 C22 1.380(9)
C22 C23 1.369(7)
